data_4517699
loop_
_publ_author_name
'Fast, Caleb D.'
'Jones, Caleb A. H.'
'Schley, Nathan D.'

_publ_section_title
;
 Selectivity and Mechanism of Iridium-Catalyzed Cyclohexyl Methyl Ether
 Cleavage
;
_journal_name_full 'ACS Catalysis'
_journal_page_first 6450
_journal_page_last 6456
_journal_paper_doi 10.1021/acscatal.0c01718
_journal_year 2020
_chemical_formula_moiety 'C42 H49 Ir P2 Si'
_chemical_formula_sum 'C42 H49 Ir P2 Si'
_chemical_formula_weight 836.04
_space_group_crystal_system monoclinic
_space_group_IT_number 14
_space_group_name_Hall '-P 2yn'
_space_group_name_H-M_alt 'P 1 21/n 1'
_atom_sites_solution_hydrogens mixed
_atom_sites_solution_primary dual
_audit_creation_date 2019-05-02
_audit_creation_method
;
Olex2 1.2
(compiled 2018.05.29 svn.r3508 for OlexSys, GUI svn.r5506)
;
_cell_angle_alpha 90
_cell_angle_beta 97.1277(6)
_cell_angle_gamma 90
_cell_formula_units_Z 4
_cell_length_a 11.88006(7)
_cell_length_b 21.74657(12)
_cell_length_c 14.12314(9)
_cell_measurement_reflns_used 29456
_cell_measurement_temperature 99.97(10)
_cell_measurement_theta_max 73.3070
_cell_measurement_theta_min 3.7380
_cell_volume 3620.52(4)
_computing_cell_refinement 'CrysAlisPro 1.171.38.46 (Rigaku OD, 2015)'
_computing_data_collection 'CrysAlisPro 1.171.38.46 (Rigaku OD, 2015)'
_computing_data_reduction 'CrysAlisPro 1.171.38.46 (Rigaku OD, 2015)'
_computing_molecular_graphics 'Olex2 (Dolomanov et al., 2009)'
_computing_publication_material 'Olex2 (Dolomanov et al., 2009)'
_computing_structure_refinement 'ShelXL (Sheldrick, 2015)'
_computing_structure_solution 'ShelXT (Sheldrick, 2015)'
_diffrn_ambient_environment N~2~
_diffrn_ambient_temperature 99.97(10)
_diffrn_detector 'CCD plate'
_diffrn_detector_area_resol_mean 8.1506
_diffrn_detector_type EosS2
_diffrn_measured_fraction_theta_full 1.000
_diffrn_measured_fraction_theta_max 0.991
_diffrn_measurement_details
;
List of Runs (angles in degrees, time in seconds):

  # Type    Start    End  Width  t~exp~   \w     \q     \k     \f   Frames
--------------------------------------------------------------------------
  1  \w    -54.00  30.00   1.00    1.00    --  -37.09  57.00 -90.00   84
  2  \w    -56.00  32.00   1.00    1.00    --  -37.09  38.00 -90.00   88
  3  \w   -108.00  -8.00   1.00    1.00    --  -37.09 -19.00  90.00  100
  4  \w     23.00  90.00   1.00    1.00    --   37.09-125.00 -30.00   67
  5  \w      1.00  76.00   1.00    1.00    --   37.09 -99.00 -30.00   75
  6  \w    -32.00  56.00   1.00    1.00    --   37.09 -38.00   0.00   88
  7  \w    -30.00  54.00   1.00    1.00    --   37.09 -57.00  30.00   84
  8  \w     42.00 109.00   1.00    2.83    --  111.00 -94.00-120.00   67
  9  \w     93.00 178.00   1.00    2.83    --  111.00  61.00 -30.00   85
 10  \w    100.00 178.00   1.00    2.83    --  111.00 111.00 -60.00   78
 11  \w    100.00 178.00   1.00    2.83    --  111.00 111.00  90.00   78
 12  \w    100.00 178.00   1.00    2.83    --  111.00 111.00-120.00   78
 13  \w     42.00 109.00   1.00    2.83    --  111.00 -94.00 150.00   67
 14  \w     41.00 132.00   1.00    2.83    --  111.00 -30.00 -60.00   91
 15  \w     43.00 128.00   1.00    2.83    --  111.00 -45.00-150.00   85
 16  \w     44.00 129.00   1.00    2.83    --  111.00 -61.00-180.00   85
 17  \w     94.00 178.00   1.00    2.83    --  111.00  45.00 -90.00   84
 18  \w   -105.00 -10.00   1.00    1.00    --  -37.09 -77.00-120.00   95
 19  \w    -54.00  30.00   1.00    1.00    --  -37.09  57.00-180.00   84
 20  \w   -104.00 -20.00   1.00    1.00    --  -37.09 -57.00 -60.00   84
 21  \w    -90.00  -2.00   1.00    1.00    --  -37.09 125.00  60.00   88
 22  \w   -105.00 -10.00   1.00    1.00    --  -37.09 -77.00 120.00   95
 23  \w   -104.00 -20.00   1.00    1.00    --  -37.09 -57.00  30.00   84
 24  \w     73.00 178.00   1.00    2.83    --  111.00  15.00  90.00  105
 25  \w     94.00 170.00   1.00    2.83    --  111.00  45.00 -60.00   76
 26  \w     84.00 178.00   1.00    2.83    --  111.00  77.00-150.00   94
 27  \w     94.00 178.00   1.00    2.83    --  111.00  45.00 120.00   84
 28  \w     90.00 178.00   1.00    2.83    --  111.00  30.00  30.00   88
 29  \w     42.00 109.00   1.00    2.83    --  111.00 -94.00  30.00   67
 30  \w     73.00 178.00   1.00    2.83    --  111.00  15.00-150.00  105
;
_diffrn_measurement_device 'four-circle diffractometer'
_diffrn_measurement_device_type 'SuperNova, Dual, Cu at zero, EosS2'
_diffrn_measurement_method '\w scans'
_diffrn_orient_matrix_type 'CrysAlisPro convention (1999,Acta A55,543-557)'
_diffrn_orient_matrix_UB_11 0.0986111000
_diffrn_orient_matrix_UB_12 0.0026895000
_diffrn_orient_matrix_UB_13 -0.0612363000
_diffrn_orient_matrix_UB_21 0.0388023000
_diffrn_orient_matrix_UB_22 -0.0644906000
_diffrn_orient_matrix_UB_23 0.0356420000
_diffrn_orient_matrix_UB_31 -0.0765390000
_diffrn_orient_matrix_UB_32 -0.0292273000
_diffrn_orient_matrix_UB_33 -0.0839703000
_diffrn_radiation_monochromator mirror
_diffrn_radiation_probe x-ray
_diffrn_radiation_type CuK\a
_diffrn_radiation_wavelength 1.54184
_diffrn_reflns_av_R_equivalents 0.0311
_diffrn_reflns_av_unetI/netI 0.0182
_diffrn_reflns_Laue_measured_fraction_full 1.000
_diffrn_reflns_Laue_measured_fraction_max 0.991
_diffrn_reflns_limit_h_max 14
_diffrn_reflns_limit_h_min -14
_diffrn_reflns_limit_k_max 27
_diffrn_reflns_limit_k_min -26
_diffrn_reflns_limit_l_max 17
_diffrn_reflns_limit_l_min -17
_diffrn_reflns_number 42723
_diffrn_reflns_point_group_measured_fraction_full 1.000
_diffrn_reflns_point_group_measured_fraction_max 0.991
_diffrn_reflns_theta_full 67.684
_diffrn_reflns_theta_max 73.483
_diffrn_reflns_theta_min 3.752
_diffrn_source 'micro-focus sealed X-ray tube'
_diffrn_source_type 'SuperNova (Cu) X-ray Source'
_exptl_absorpt_coefficient_mu 8.500
_exptl_absorpt_correction_T_max 0.938
_exptl_absorpt_correction_T_min 0.397
_exptl_absorpt_correction_type gaussian
_exptl_absorpt_process_details
;
CrysAlisPro 1.171.38.46 (Rigaku Oxford Diffraction, 2015)
Numerical absorption correction based on gaussian integration over
			a multifaceted crystal model
Empirical absorption correction using spherical harmonics,
 implemented in SCALE3 ABSPACK scaling algorithm.
;
_exptl_crystal_colour colourless
_exptl_crystal_colour_primary colourless
_exptl_crystal_density_diffrn 1.534
_exptl_crystal_description block
_exptl_crystal_F_000 1688
_exptl_crystal_size_max 0.131
_exptl_crystal_size_mid 0.108
_exptl_crystal_size_min 0.023
_refine_diff_density_max 0.895
_refine_diff_density_min -0.823
_refine_diff_density_rms 0.070
_refine_ls_extinction_method none
_refine_ls_goodness_of_fit_ref 1.044
_refine_ls_hydrogen_treatment mixed
_refine_ls_matrix_type full
_refine_ls_number_parameters 434
_refine_ls_number_reflns 7235
_refine_ls_number_restraints 6
_refine_ls_restrained_S_all 1.045
_refine_ls_R_factor_all 0.0195
_refine_ls_R_factor_gt 0.0188
_refine_ls_shift/su_max 0.002
_refine_ls_shift/su_mean 0.000
_refine_ls_structure_factor_coef Fsqd
_refine_ls_weighting_details 'w=1/[\s^2^(Fo^2^)+(0.0211P)^2^+3.9820P] where P=(Fo^2^+2Fc^2^)/3'
_refine_ls_weighting_scheme calc
_refine_ls_wR_factor_gt 0.0462
_refine_ls_wR_factor_ref 0.0465
_reflns_Friedel_coverage 0.000
_reflns_number_gt 7031
_reflns_number_total 7235
_reflns_threshold_expression 'I > 2\s(I)'
_cod_data_source_file cs0c01718_si_002.cif
_cod_data_source_block 20a
_cod_depositor_comments 'Adding full bibliography for 4517689--4517702.cif.'
_cod_database_code 4517699
_shelx_shelxl_version_number 2018/1
_chemical_oxdiff_formula C42H49IrP2Si
_shelx_space_group_comment
;
The symmetry employed for this shelxl refinement is uniquely defined
by the following loop, which should always be used as a source of
symmetry information in preference to the above space-group names.
They are only intended as comments.
;
_reflns_odcompleteness_completeness 99.99
_reflns_odcompleteness_iscentric 1
_reflns_odcompleteness_theta 68.13
_olex2_refinement_description
;
1. Fixed Uiso
 At 1.2 times of:
  All C(H) groups, All C(H,H) groups
 At 1.5 times of:
  All C(H,H,H) groups
2. Restrained distances
 Ir1-H1 \\sim Ir1-H \\sim Ir1-HB \\sim Ir1-HA
 with sigma of 0.02
3.a Secondary CH2 refined with riding coordinates:
 C37(H37A,H37B), C39(H39A,H39B), C41(H41A,H41B)
3.b Aromatic/amide H refined with riding coordinates:
 C2(H2), C3(H3), C4(H4), C5(H5), C6(H6), C8(H8), C9(H9), C10(H10), C11(H11),
 C12(H12), C14(H14), C15(H15), C16(H16), C17(H17), C18(H18), C20(H20), C21(H21),
  C22(H22), C23(H23), C24(H24), C26(H26), C27(H27), C28(H28), C29(H29),
 C30(H30), C32(H32), C33(H33), C34(H34), C35(H35), C36(H36)
3.c Idealised Me refined as rotating group:
 C38(H38A,H38B,H38C), C40(H40A,H40B,H40C), C42(H42A,H42B,H42C)
;
_olex2_date_sample_data_collection 2019-02-05
_olex2_exptl_crystal_mounting_method 'mounted in a polyimide loop'
_olex2_submission_special_instructions 'No special instructions were received'
_oxdiff_exptl_absorpt_empirical_details
;
Empirical correction (ABSPACK) includes:
- Absorption correction using spherical harmonics
- Frame scaling
;
_oxdiff_exptl_absorpt_empirical_full_max 1.507
_oxdiff_exptl_absorpt_empirical_full_min 0.778

loop_
_space_group_symop_operation_xyz
'x, y, z'
'-x+1/2, y+1/2, -z+1/2'
'-x, -y, -z'
'x-1/2, -y-1/2, z-1/2'

loop_
_atom_site_label
_atom_site_type_symbol
_atom_site_fract_x
_atom_site_fract_y
_atom_site_fract_z
_atom_site_U_iso_or_equiv
_atom_site_adp_type
_atom_site_occupancy
_atom_site_site_symmetry_order
_atom_site_calc_flag
_atom_site_refinement_flags_posn
_atom_site_refinement_flags_adp
_atom_site_refinement_flags_occupancy
_atom_site_disorder_assembly
_atom_site_disorder_group
Ir1 Ir 0.80220(2) 0.66733(2) 0.72964(2) 0.01215(3) Uani 1 1 d D . . . .
H H 0.853(2) 0.6049(10) 0.753(2) 0.029(7) Uiso 1 1 d D . . . .
H1 H 0.701(2) 0.6565(16) 0.661(2) 0.054(11) Uiso 1 1 d D . . . .
HA H 0.882(2) 0.6754(12) 0.6560(17) 0.022(7) Uiso 1 1 d D . . . .
HB H 0.901(2) 0.6883(13) 0.7998(18) 0.026(7) Uiso 1 1 d D . . . .
P1 P 0.71369(4) 0.65131(2) 0.86623(4) 0.01229(10) Uani 1 1 d . . . . .
P2 P 0.76021(4) 0.77015(2) 0.69455(4) 0.01241(10) Uani 1 1 d . . . . .
Si1 Si 0.78548(5) 0.59073(3) 0.60490(4) 0.01555(11) Uani 1 1 d . . . . .
C1 C 0.78698(17) 0.59478(9) 0.94929(15) 0.0155(4) Uani 1 1 d . . . . .
C2 C 0.79530(19) 0.53446(10) 0.91638(16) 0.0187(4) Uani 1 1 d . . . . .
H2 H 0.767902 0.524848 0.853573 0.022 Uiso 1 1 calc R . . . .
C3 C 0.84404(19) 0.48899(10) 0.97668(17) 0.0222(5) Uani 1 1 d . . . . .
H3 H 0.847824 0.448884 0.954434 0.027 Uiso 1 1 calc R . . . .
C4 C 0.88731(19) 0.50279(11) 1.07011(17) 0.0225(5) Uani 1 1 d . . . . .
H4 H 0.920717 0.472223 1.110239 0.027 Uiso 1 1 calc R . . . .
C5 C 0.8803(2) 0.56228(11) 1.10291(17) 0.0245(5) Uani 1 1 d . . . . .
H5 H 0.909595 0.571822 1.165321 0.029 Uiso 1 1 calc R . . . .
C6 C 0.8296(2) 0.60827(10) 1.04304(16) 0.0211(4) Uani 1 1 d . . . . .
H6 H 0.824409 0.648107 1.066059 0.025 Uiso 1 1 calc R . . . .
C7 C 0.57034(17) 0.61767(9) 0.85426(15) 0.0155(4) Uani 1 1 d . . . . .
C8 C 0.50596(18) 0.61378(10) 0.76510(16) 0.0178(4) Uani 1 1 d . . . . .
H8 H 0.533755 0.630581 0.712064 0.021 Uiso 1 1 calc R . . . .
C9 C 0.40042(19) 0.58501(10) 0.75446(17) 0.0213(4) Uani 1 1 d . . . . .
H9 H 0.358766 0.582118 0.694364 0.026 Uiso 1 1 calc R . . . .
C10 C 0.35732(18) 0.56067(10) 0.83323(18) 0.0218(5) Uani 1 1 d . . . . .
H10 H 0.286383 0.541962 0.826300 0.026 Uiso 1 1 calc R . . . .
C11 C 0.42067(19) 0.56438(10) 0.92258(17) 0.0212(4) Uani 1 1 d . . . . .
H11 H 0.391883 0.548224 0.975610 0.025 Uiso 1 1 calc R . . . .
C12 C 0.52655(18) 0.59203(10) 0.93305(16) 0.0179(4) Uani 1 1 d . . . . .
H12 H 0.568961 0.593595 0.992952 0.021 Uiso 1 1 calc R . . . .
C13 C 0.70662(18) 0.71774(9) 0.94545(14) 0.0147(4) Uani 1 1 d . . . . .
C14 C 0.61152(19) 0.73213(10) 0.98911(16) 0.0187(4) Uani 1 1 d . . . . .
H14 H 0.545465 0.709203 0.975177 0.022 Uiso 1 1 calc R . . . .
C15 C 0.6145(2) 0.78078(10) 1.05377(17) 0.0230(5) Uani 1 1 d . . . . .
H15 H 0.550216 0.790125 1.082475 0.028 Uiso 1 1 calc R . . . .
C16 C 0.7120(2) 0.81517(11) 1.07551(17) 0.0226(5) Uani 1 1 d . . . . .
H16 H 0.713653 0.847255 1.119203 0.027 Uiso 1 1 calc R . . . .
C17 C 0.80737(19) 0.80162(10) 1.03184(16) 0.0204(4) Uani 1 1 d . . . . .
H17 H 0.873096 0.824759 1.046304 0.024 Uiso 1 1 calc R . . . .
C18 C 0.80523(18) 0.75372(10) 0.96668(15) 0.0176(4) Uani 1 1 d . . . . .
H18 H 0.869099 0.745327 0.936920 0.021 Uiso 1 1 calc R . . . .
C19 C 0.64295(18) 0.80386(9) 0.74898(15) 0.0158(4) Uani 1 1 d . . . . .
C20 C 0.53555(18) 0.77766(10) 0.72505(16) 0.0191(4) Uani 1 1 d . . . . .
H20 H 0.527146 0.744017 0.684128 0.023 Uiso 1 1 calc R . . . .
C21 C 0.4419(2) 0.80124(11) 0.76156(17) 0.0246(5) Uani 1 1 d . . . . .
H21 H 0.370545 0.784399 0.743388 0.029 Uiso 1 1 calc R . . . .
C22 C 0.4543(2) 0.85013(12) 0.82546(18) 0.0271(5) Uani 1 1 d . . . . .
H22 H 0.391425 0.865864 0.850402 0.032 Uiso 1 1 calc R . . . .
C23 C 0.5608(2) 0.87535(11) 0.85188(17) 0.0245(5) Uani 1 1 d . . . . .
H23 H 0.569565 0.907472 0.895659 0.029 Uiso 1 1 calc R . . . .
C24 C 0.65442(19) 0.85281(10) 0.81320(16) 0.0190(4) Uani 1 1 d . . . . .
H24 H 0.725326 0.870493 0.830239 0.023 Uiso 1 1 calc R . . . .
C25 C 0.87931(18) 0.82440(9) 0.71530(15) 0.0148(4) Uani 1 1 d . . . . .
C26 C 0.86353(19) 0.88690(10) 0.69218(16) 0.0184(4) Uani 1 1 d . . . . .
H26 H 0.790754 0.901905 0.673993 0.022 Uiso 1 1 calc R . . . .
C27 C 0.9556(2) 0.92635(10) 0.69628(16) 0.0216(4) Uani 1 1 d . . . . .
H27 H 0.944141 0.967907 0.682829 0.026 Uiso 1 1 calc R . . . .
C28 C 1.0647(2) 0.90420(11) 0.72031(18) 0.0254(5) Uani 1 1 d . . . . .
H28 H 1.126423 0.930589 0.721627 0.030 Uiso 1 1 calc R . . . .
C29 C 1.0813(2) 0.84264(11) 0.74234(19) 0.0263(5) Uani 1 1 d . . . . .
H29 H 1.154527 0.827612 0.758300 0.032 Uiso 1 1 calc R . . . .
C30 C 0.98889(19) 0.80304(10) 0.74072(17) 0.0208(4) Uani 1 1 d . . . . .
H30 H 1.000799 0.761885 0.756847 0.025 Uiso 1 1 calc R . . . .
C31 C 0.71897(18) 0.78794(9) 0.56745(15) 0.0147(4) Uani 1 1 d . . . . .
C32 C 0.62069(19) 0.81938(10) 0.53259(16) 0.0189(4) Uani 1 1 d . . . . .
H32 H 0.569093 0.830550 0.573954 0.023 Uiso 1 1 calc R . . . .
C33 C 0.5988(2) 0.83431(10) 0.43605(17) 0.0227(5) Uani 1 1 d . . . . .
H33 H 0.532077 0.854634 0.413200 0.027 Uiso 1 1 calc R . . . .
C34 C 0.6755(2) 0.81915(11) 0.37436(17) 0.0241(5) Uani 1 1 d . . . . .
H34 H 0.660574 0.829017 0.309956 0.029 Uiso 1 1 calc R . . . .
C35 C 0.7746(2) 0.78926(11) 0.40849(17) 0.0252(5) Uani 1 1 d . . . . .
H35 H 0.827437 0.779887 0.367249 0.030 Uiso 1 1 calc R . . . .
C36 C 0.7960(2) 0.77310(10) 0.50403(16) 0.0208(4) Uani 1 1 d . . . . .
H36 H 0.862364 0.752147 0.526053 0.025 Uiso 1 1 calc R . . . .
C37 C 0.93004(19) 0.56524(11) 0.57528(16) 0.0216(5) Uani 1 1 d . . . . .
H37A H 0.918666 0.530640 0.531808 0.026 Uiso 1 1 calc R . . . .
H37B H 0.961522 0.598503 0.541099 0.026 Uiso 1 1 calc R . . . .
C38 C 1.0187(2) 0.54658(11) 0.65811(18) 0.0265(5) Uani 1 1 d . . . . .
H38A H 1.084638 0.530719 0.633424 0.040 Uiso 1 1 calc GR . . . .
H38B H 0.987683 0.515487 0.695568 0.040 Uiso 1 1 calc GR . . . .
H38C H 1.039523 0.581831 0.697339 0.040 Uiso 1 1 calc GR . . . .
C39 C 0.7114(2) 0.51783(10) 0.63776(17) 0.0220(5) Uani 1 1 d . . . . .
H39A H 0.761785 0.495818 0.685461 0.026 Uiso 1 1 calc R . . . .
H39B H 0.644556 0.529285 0.666713 0.026 Uiso 1 1 calc R . . . .
C40 C 0.6753(2) 0.47412(11) 0.5544(2) 0.0308(5) Uani 1 1 d . . . . .
H40A H 0.622073 0.494561 0.508190 0.046 Uiso 1 1 calc GR . . . .
H40B H 0.640439 0.438238 0.577671 0.046 Uiso 1 1 calc GR . . . .
H40C H 0.740737 0.462159 0.525244 0.046 Uiso 1 1 calc GR . . . .
C41 C 0.70821(19) 0.61606(11) 0.48607(16) 0.0218(4) Uani 1 1 d . . . . .
H41A H 0.747682 0.651112 0.463382 0.026 Uiso 1 1 calc R . . . .
H41B H 0.711278 0.583008 0.440347 0.026 Uiso 1 1 calc R . . . .
C42 C 0.5837(2) 0.63369(11) 0.48924(17) 0.0250(5) Uani 1 1 d . . . . .
H42A H 0.545971 0.637363 0.425347 0.038 Uiso 1 1 calc GR . . . .
H42B H 0.580092 0.672264 0.521763 0.038 Uiso 1 1 calc GR . . . .
H42C H 0.547250 0.602463 0.522599 0.038 Uiso 1 1 calc GR . . . .

loop_
_atom_site_aniso_label
_atom_site_aniso_U_11
_atom_site_aniso_U_22
_atom_site_aniso_U_33
_atom_site_aniso_U_23
_atom_site_aniso_U_13
_atom_site_aniso_U_12
Ir1 0.01345(5) 0.01048(5) 0.01331(5) 0.00072(3) 0.00474(3) 0.00008(3)
P1 0.0128(2) 0.0120(2) 0.0127(2) 0.00066(18) 0.00381(18) -0.00065(18)
P2 0.0123(2) 0.0111(2) 0.0142(2) 0.00052(18) 0.00334(18) -0.00002(18)
Si1 0.0168(3) 0.0138(3) 0.0166(3) -0.0012(2) 0.0045(2) -0.0007(2)
C1 0.0124(9) 0.0161(10) 0.0188(10) 0.0023(8) 0.0051(8) -0.0009(7)
C2 0.0208(11) 0.0176(10) 0.0177(10) 0.0009(8) 0.0021(8) -0.0015(8)
C3 0.0225(11) 0.0169(10) 0.0273(12) 0.0016(9) 0.0031(9) 0.0008(8)
C4 0.0199(11) 0.0223(11) 0.0248(12) 0.0081(9) 0.0009(9) 0.0013(9)
C5 0.0288(12) 0.0265(12) 0.0170(11) 0.0030(9) -0.0024(9) -0.0008(9)
C6 0.0260(11) 0.0179(10) 0.0191(11) -0.0004(8) 0.0015(9) -0.0003(9)
C7 0.0143(10) 0.0131(9) 0.0199(10) -0.0002(8) 0.0048(8) 0.0006(7)
C8 0.0175(10) 0.0168(10) 0.0197(10) 0.0033(8) 0.0040(8) 0.0009(8)
C9 0.0168(10) 0.0191(10) 0.0269(12) -0.0007(9) -0.0015(9) 0.0009(8)
C10 0.0142(10) 0.0151(10) 0.0366(13) -0.0013(9) 0.0055(9) -0.0008(8)
C11 0.0203(11) 0.0173(10) 0.0279(12) 0.0018(9) 0.0101(9) -0.0006(8)
C12 0.0186(10) 0.0170(10) 0.0187(10) 0.0015(8) 0.0047(8) 0.0009(8)
C13 0.0164(10) 0.0140(9) 0.0139(9) 0.0018(7) 0.0024(8) 0.0007(8)
C14 0.0181(10) 0.0187(10) 0.0203(11) -0.0016(8) 0.0057(8) -0.0028(8)
C15 0.0222(11) 0.0225(11) 0.0260(12) -0.0064(9) 0.0100(9) 0.0010(9)
C16 0.0276(12) 0.0187(10) 0.0218(11) -0.0071(9) 0.0043(9) -0.0018(9)
C17 0.0190(11) 0.0189(10) 0.0228(11) -0.0007(9) 0.0008(8) -0.0028(8)
C18 0.0168(10) 0.0172(10) 0.0197(10) -0.0001(8) 0.0052(8) -0.0003(8)
C19 0.0171(10) 0.0145(10) 0.0165(10) 0.0041(8) 0.0054(8) 0.0023(8)
C20 0.0185(10) 0.0176(10) 0.0218(11) 0.0036(8) 0.0049(8) 0.0018(8)
C21 0.0169(11) 0.0319(12) 0.0262(12) 0.0112(10) 0.0076(9) 0.0021(9)
C22 0.0253(12) 0.0322(13) 0.0266(12) 0.0085(10) 0.0148(10) 0.0117(10)
C23 0.0333(13) 0.0211(11) 0.0212(11) 0.0030(9) 0.0116(10) 0.0076(9)
C24 0.0228(11) 0.0165(10) 0.0184(10) 0.0023(8) 0.0052(8) 0.0008(8)
C25 0.0150(10) 0.0144(10) 0.0153(10) -0.0011(7) 0.0037(8) -0.0013(7)
C26 0.0193(10) 0.0145(10) 0.0216(11) 0.0003(8) 0.0033(8) -0.0001(8)
C27 0.0266(12) 0.0152(10) 0.0238(11) 0.0013(8) 0.0060(9) -0.0037(9)
C28 0.0247(12) 0.0235(11) 0.0285(12) -0.0013(9) 0.0049(9) -0.0096(9)
C29 0.0162(11) 0.0282(12) 0.0341(14) -0.0007(10) 0.0017(10) -0.0008(9)
C30 0.0189(11) 0.0177(10) 0.0253(11) 0.0004(8) 0.0011(9) 0.0001(8)
C31 0.0171(10) 0.0123(9) 0.0149(10) -0.0007(7) 0.0026(8) -0.0044(7)
C32 0.0187(11) 0.0184(10) 0.0197(11) 0.0012(8) 0.0028(8) -0.0012(8)
C33 0.0229(12) 0.0222(11) 0.0214(12) 0.0030(8) -0.0037(9) -0.0030(8)
C34 0.0336(13) 0.0220(11) 0.0155(11) 0.0026(9) -0.0018(9) -0.0077(10)
C35 0.0342(13) 0.0238(11) 0.0197(11) 0.0003(9) 0.0112(10) -0.0014(10)
C36 0.0219(11) 0.0208(11) 0.0206(11) 0.0037(8) 0.0061(9) 0.0024(9)
C37 0.0207(11) 0.0236(11) 0.0214(11) -0.0042(9) 0.0067(9) 0.0022(9)
C38 0.0212(11) 0.0270(12) 0.0311(13) -0.0064(10) 0.0022(10) 0.0063(9)
C39 0.0240(11) 0.0164(10) 0.0263(12) -0.0006(9) 0.0058(9) -0.0016(8)
C40 0.0338(14) 0.0181(11) 0.0383(15) -0.0035(10) -0.0045(11) -0.0038(10)
C41 0.0225(11) 0.0240(11) 0.0192(11) -0.0010(9) 0.0039(9) -0.0012(9)
C42 0.0232(12) 0.0284(12) 0.0231(12) 0.0019(9) 0.0015(9) -0.0003(9)

loop_
_atom_type_symbol
_atom_type_description
_atom_type_scat_dispersion_real
_atom_type_scat_dispersion_imag
_atom_type_scat_source
C C 0.0181 0.0091 'International Tables Vol C Tables 4.2.6.8 and 6.1.1.4'
H H 0.0000 0.0000 'International Tables Vol C Tables 4.2.6.8 and 6.1.1.4'
Ir Ir -4.7710 6.5667 'International Tables Vol C Tables 4.2.6.8 and 6.1.1.4'
P P 0.2955 0.4335 'International Tables Vol C Tables 4.2.6.8 and 6.1.1.4'
Si Si 0.2541 0.3302 'International Tables Vol C Tables 4.2.6.8 and 6.1.1.4'

loop_
_exptl_crystal_face_index_h
_exptl_crystal_face_index_k
_exptl_crystal_face_index_l
_exptl_crystal_face_perp_dist
0 14 0 0.0574
0 -14 0 0.0504
-4 0 -7 0.0713
4 0 7 0.0573
-6 -1 6 0.0121
6 1 -6 0.0111

loop_
_geom_angle_atom_site_label_1
_geom_angle_atom_site_label_2
_geom_angle_atom_site_label_3
_geom_angle
_geom_angle_site_symmetry_1
_geom_angle_site_symmetry_3
_geom_angle_publ_flag
H Ir1 H1 105.8(17) . . ?
H Ir1 HA 89.1(15) . . ?
H Ir1 HB 82.7(15) . . ?
H1 Ir1 HA 95.6(18) . . ?
H1 Ir1 HB 171.5(17) . . ?
HA Ir1 HB 85.0(15) . . ?
P1 Ir1 H 84.0(11) . . ?
P1 Ir1 H1 96.2(15) . . ?
P1 Ir1 HA 167.6(11) . . ?
P1 Ir1 HB 83.9(11) . . ?
P1 Ir1 Si1 119.679(18) . . ?
P2 Ir1 H 168.8(11) . . ?
P2 Ir1 H1 83.0(14) . . ?
P2 Ir1 HA 83.0(10) . . ?
P2 Ir1 HB 88.7(11) . . ?
P2 Ir1 P1 102.261(18) . . ?
P2 Ir1 Si1 120.699(19) . . ?
Si1 Ir1 H 62.0(11) . . ?
Si1 Ir1 H1 54.5(14) . . ?
Si1 Ir1 HA 65.1(10) . . ?
Si1 Ir1 HB 132.5(11) . . ?
C1 P1 Ir1 113.58(7) . . ?
C1 P1 C7 98.75(9) . . ?
C7 P1 Ir1 119.30(7) . . ?
C13 P1 Ir1 116.45(7) . . ?
C13 P1 C1 101.00(9) . . ?
C13 P1 C7 104.89(9) . . ?
C19 P2 Ir1 116.74(7) . . ?
C19 P2 C25 106.71(10) . . ?
C19 P2 C31 101.61(10) . . ?
C25 P2 Ir1 116.21(7) . . ?
C25 P2 C31 97.30(9) . . ?
C31 P2 Ir1 115.64(7) . . ?
Ir1 Si1 H1 37.2(6) . . ?
C37 Si1 Ir1 111.54(7) . . ?
C37 Si1 H1 145.0(8) . . ?
C39 Si1 Ir1 113.35(7) . . ?
C39 Si1 H1 103.6(10) . . ?
C39 Si1 C37 105.62(10) . . ?
C41 Si1 Ir1 115.67(7) . . ?
C41 Si1 H1 86.1(8) . . ?
C41 Si1 C37 104.00(10) . . ?
C41 Si1 C39 105.74(11) . . ?
C2 C1 P1 117.48(16) . . ?
C6 C1 P1 123.63(17) . . ?
C6 C1 C2 118.8(2) . . ?
C1 C2 H2 119.8 . . ?
C3 C2 C1 120.4(2) . . ?
C3 C2 H2 119.8 . . ?
C2 C3 H3 119.7 . . ?
C2 C3 C4 120.5(2) . . ?
C4 C3 H3 119.7 . . ?
C3 C4 H4 120.3 . . ?
C5 C4 C3 119.4(2) . . ?
C5 C4 H4 120.3 . . ?
C4 C5 H5 119.8 . . ?
C4 C5 C6 120.5(2) . . ?
C6 C5 H5 119.8 . . ?
C1 C6 C5 120.3(2) . . ?
C1 C6 H6 119.8 . . ?
C5 C6 H6 119.8 . . ?
C8 C7 P1 120.34(16) . . ?
C8 C7 C12 118.5(2) . . ?
C12 C7 P1 121.01(17) . . ?
C7 C8 H8 119.6 . . ?
C7 C8 C9 120.7(2) . . ?
C9 C8 H8 119.6 . . ?
C8 C9 H9 119.9 . . ?
C10 C9 C8 120.1(2) . . ?
C10 C9 H9 119.9 . . ?
C9 C10 H10 120.2 . . ?
C9 C10 C11 119.6(2) . . ?
C11 C10 H10 120.2 . . ?
C10 C11 H11 119.8 . . ?
C12 C11 C10 120.3(2) . . ?
C12 C11 H11 119.8 . . ?
C7 C12 H12 119.7 . . ?
C11 C12 C7 120.6(2) . . ?
C11 C12 H12 119.7 . . ?
C14 C13 P1 123.32(16) . . ?
C14 C13 C18 118.75(19) . . ?
C18 C13 P1 117.83(15) . . ?
C13 C14 H14 119.8 . . ?
C13 C14 C15 120.4(2) . . ?
C15 C14 H14 119.8 . . ?
C14 C15 H15 119.7 . . ?
C16 C15 C14 120.6(2) . . ?
C16 C15 H15 119.7 . . ?
C15 C16 H16 120.2 . . ?
C15 C16 C17 119.7(2) . . ?
C17 C16 H16 120.2 . . ?
C16 C17 H17 119.8 . . ?
C16 C17 C18 120.3(2) . . ?
C18 C17 H17 119.8 . . ?
C13 C18 H18 119.9 . . ?
C17 C18 C13 120.3(2) . . ?
C17 C18 H18 119.9 . . ?
C20 C19 P2 117.07(16) . . ?
C24 C19 P2 124.21(17) . . ?
C24 C19 C20 118.7(2) . . ?
C19 C20 H20 119.6 . . ?
C21 C20 C19 120.7(2) . . ?
C21 C20 H20 119.6 . . ?
C20 C21 H21 120.0 . . ?
C20 C21 C22 120.0(2) . . ?
C22 C21 H21 120.0 . . ?
C21 C22 H22 120.1 . . ?
C23 C22 C21 119.8(2) . . ?
C23 C22 H22 120.1 . . ?
C22 C23 H23 119.9 . . ?
C22 C23 C24 120.2(2) . . ?
C24 C23 H23 119.9 . . ?
C19 C24 H24 119.8 . . ?
C23 C24 C19 120.5(2) . . ?
C23 C24 H24 119.8 . . ?
C26 C25 P2 120.41(16) . . ?
C30 C25 P2 120.38(16) . . ?
C30 C25 C26 118.6(2) . . ?
C25 C26 H26 119.8 . . ?
C27 C26 C25 120.5(2) . . ?
C27 C26 H26 119.8 . . ?
C26 C27 H27 119.8 . . ?
C28 C27 C26 120.3(2) . . ?
C28 C27 H27 119.8 . . ?
C27 C28 H28 120.1 . . ?
C29 C28 C27 119.7(2) . . ?
C29 C28 H28 120.1 . . ?
C28 C29 H29 119.9 . . ?
C28 C29 C30 120.2(2) . . ?
C30 C29 H29 119.9 . . ?
C25 C30 C29 120.7(2) . . ?
C25 C30 H30 119.7 . . ?
C29 C30 H30 119.7 . . ?
C32 C31 P2 123.98(16) . . ?
C32 C31 C36 118.4(2) . . ?
C36 C31 P2 117.42(16) . . ?
C31 C32 H32 119.8 . . ?
C31 C32 C33 120.5(2) . . ?
C33 C32 H32 119.8 . . ?
C32 C33 H33 119.8 . . ?
C34 C33 C32 120.4(2) . . ?
C34 C33 H33 119.8 . . ?
C33 C34 H34 120.2 . . ?
C33 C34 C35 119.7(2) . . ?
C35 C34 H34 120.2 . . ?
C34 C35 H35 119.8 . . ?
C34 C35 C36 120.3(2) . . ?
C36 C35 H35 119.8 . . ?
C31 C36 H36 119.7 . . ?
C35 C36 C31 120.7(2) . . ?
C35 C36 H36 119.7 . . ?
Si1 C37 H37A 107.9 . . ?
Si1 C37 H37B 107.9 . . ?
H37A C37 H37B 107.2 . . ?
C38 C37 Si1 117.70(16) . . ?
C38 C37 H37A 107.9 . . ?
C38 C37 H37B 107.9 . . ?
C37 C38 H38A 109.5 . . ?
C37 C38 H38B 109.5 . . ?
C37 C38 H38C 109.5 . . ?
H38A C38 H38B 109.5 . . ?
H38A C38 H38C 109.5 . . ?
H38B C38 H38C 109.5 . . ?
Si1 C39 H39A 108.5 . . ?
Si1 C39 H39B 108.5 . . ?
H39A C39 H39B 107.5 . . ?
C40 C39 Si1 115.12(17) . . ?
C40 C39 H39A 108.5 . . ?
C40 C39 H39B 108.5 . . ?
C39 C40 H40A 109.5 . . ?
C39 C40 H40B 109.5 . . ?
C39 C40 H40C 109.5 . . ?
H40A C40 H40B 109.5 . . ?
H40A C40 H40C 109.5 . . ?
H40B C40 H40C 109.5 . . ?
Si1 C41 H41A 108.7 . . ?
Si1 C41 H41B 108.7 . . ?
H41A C41 H41B 107.6 . . ?
C42 C41 Si1 114.23(16) . . ?
C42 C41 H41A 108.7 . . ?
C42 C41 H41B 108.7 . . ?
C41 C42 H42A 109.5 . . ?
C41 C42 H42B 109.5 . . ?
C41 C42 H42C 109.5 . . ?
H42A C42 H42B 109.5 . . ?
H42A C42 H42C 109.5 . . ?
H42B C42 H42C 109.5 . . ?

loop_
_geom_bond_atom_site_label_1
_geom_bond_atom_site_label_2
_geom_bond_distance
_geom_bond_site_symmetry_2
_geom_bond_publ_flag
Ir1 H 1.504(19) . ?
Ir1 H1 1.46(2) . ?
Ir1 HA 1.505(19) . ?
Ir1 HB 1.506(19) . ?
Ir1 P1 2.3349(5) . ?
Ir1 P2 2.3308(5) . ?
Ir1 Si1 2.4147(6) . ?
P1 C1 1.842(2) . ?
P1 C7 1.842(2) . ?
P1 C13 1.836(2) . ?
P2 C19 1.826(2) . ?
P2 C25 1.838(2) . ?
P2 C31 1.842(2) . ?
Si1 H1 1.97(4) . ?
Si1 C37 1.900(2) . ?
Si1 C39 1.898(2) . ?
Si1 C41 1.892(2) . ?
C1 C2 1.399(3) . ?
C1 C6 1.389(3) . ?
C2 H2 0.9300 . ?
C2 C3 1.384(3) . ?
C3 H3 0.9300 . ?
C3 C4 1.388(3) . ?
C4 H4 0.9300 . ?
C4 C5 1.380(3) . ?
C5 H5 0.9300 . ?
C5 C6 1.397(3) . ?
C6 H6 0.9300 . ?
C7 C8 1.392(3) . ?
C7 C12 1.401(3) . ?
C8 H8 0.9300 . ?
C8 C9 1.393(3) . ?
C9 H9 0.9300 . ?
C9 C10 1.386(3) . ?
C10 H10 0.9300 . ?
C10 C11 1.389(3) . ?
C11 H11 0.9300 . ?
C11 C12 1.385(3) . ?
C12 H12 0.9300 . ?
C13 C14 1.388(3) . ?
C13 C18 1.410(3) . ?
C14 H14 0.9300 . ?
C14 C15 1.395(3) . ?
C15 H15 0.9300 . ?
C15 C16 1.381(3) . ?
C16 H16 0.9300 . ?
C16 C17 1.388(3) . ?
C17 H17 0.9300 . ?
C17 C18 1.388(3) . ?
C18 H18 0.9300 . ?
C19 C20 1.400(3) . ?
C19 C24 1.394(3) . ?
C20 H20 0.9300 . ?
C20 C21 1.381(3) . ?
C21 H21 0.9300 . ?
C21 C22 1.391(4) . ?
C22 H22 0.9300 . ?
C22 C23 1.387(4) . ?
C23 H23 0.9300 . ?
C23 C24 1.388(3) . ?
C24 H24 0.9300 . ?
C25 C26 1.405(3) . ?
C25 C30 1.387(3) . ?
C26 H26 0.9300 . ?
C26 C27 1.386(3) . ?
C27 H27 0.9300 . ?
C27 C28 1.384(3) . ?
C28 H28 0.9300 . ?
C28 C29 1.383(3) . ?
C29 H29 0.9300 . ?
C29 C30 1.394(3) . ?
C30 H30 0.9300 . ?
C31 C32 1.389(3) . ?
C31 C36 1.396(3) . ?
C32 H32 0.9300 . ?
C32 C33 1.394(3) . ?
C33 H33 0.9300 . ?
C33 C34 1.377(4) . ?
C34 H34 0.9300 . ?
C34 C35 1.378(4) . ?
C35 H35 0.9300 . ?
C35 C36 1.387(3) . ?
C36 H36 0.9300 . ?
C37 H37A 0.9700 . ?
C37 H37B 0.9700 . ?
C37 C38 1.529(3) . ?
C38 H38A 0.9600 . ?
C38 H38B 0.9600 . ?
C38 H38C 0.9600 . ?
C39 H39A 0.9700 . ?
C39 H39B 0.9700 . ?
C39 C40 1.532(3) . ?
C40 H40A 0.9600 . ?
C40 H40B 0.9600 . ?
C40 H40C 0.9600 . ?
C41 H41A 0.9700 . ?
C41 H41B 0.9700 . ?
C41 C42 1.534(3) . ?
C42 H42A 0.9600 . ?
C42 H42B 0.9600 . ?
C42 H42C 0.9600 . ?

loop_
_exptl_oxdiff_crystal_face_indexfrac_h
_exptl_oxdiff_crystal_face_indexfrac_k
_exptl_oxdiff_crystal_face_indexfrac_l
_exptl_oxdiff_crystal_face_x
_exptl_oxdiff_crystal_face_y
_exptl_oxdiff_crystal_face_z
-0.0000 14.0000 0.0000 0.0377 -0.9029 -0.4092
0.0000 -14.0000 -0.0000 -0.0377 0.9029 0.4092
-4.0000 -0.0000 -7.0000 0.0342 -0.4047 0.8940
4.0000 0.0000 7.0000 -0.0342 0.4047 -0.8940
-6.0000 -0.9997 6.0000 -0.9618 0.0455 -0.0154
6.0000 0.9997 -6.0000 0.9618 -0.0455 0.0154
